data_2233209
loop_
_publ_author_name
'Asano, Akiko'
'Doi, Mitsunobu'

_publ_section_title
;
 The desoxazoline asidiacyclamide analogue
 <i>cyclo</i>(Gly--Thr--D-Val--Thz--Ile--Thr--D-Val--Thz) acetonitrile
 monosolvate
;
_journal_coeditor_code IS5015
_journal_issue 1
_journal_name_full 'Acta Crystallographica Section E'
_journal_page_first o54
_journal_page_last o55
_journal_paper_doi 10.1107/S1600536811051543
_journal_volume 68
_journal_year 2012
_chemical_formula_iupac 'C32 H48 N8 O8 S2, C2 H3 N'
_chemical_formula_moiety 'C32 H48 N8 O8 S2, C2 H3 N'
_chemical_formula_sum 'C34 H51 N9 O8 S2'
_chemical_formula_weight 777.96
_chemical_name_systematic
;
4-(butan-2-yl)-7,20-bis(1-hydroxyethyl)-10,23-bis(propan-2-yl)-12,25-dithia-
3,6,9,16,19,22,27,28-octaazatricyclo[22.2.1.1^11,14^]octacosa-
1(26),11(28),13,24(27)-tetraene-2,5,8,15,18,21-hexone acetonitrile monosolvate
;
_space_group_IT_number 18
_symmetry_cell_setting orthorhombic
_symmetry_space_group_name_Hall 'P 2 2ab'
_symmetry_space_group_name_H-M 'P 21 21 2'
_cell_angle_alpha 90.00
_cell_angle_beta 90.00
_cell_angle_gamma 90.00
_cell_formula_units_Z 2
_cell_length_a 18.2019(9)
_cell_length_b 10.4667(5)
_cell_length_c 11.0695(6)
_cell_measurement_reflns_used 8940
_cell_measurement_temperature 200(2)
_cell_measurement_theta_max 25.52
_cell_measurement_theta_min 2.24
_cell_volume 2108.89(18)
_computing_cell_refinement 'SAINT-Plus (Bruker, 1998)'
_computing_data_collection 'SMART (Bruker, 1998)'
_computing_data_reduction 'SAINT-Plus (Bruker, 1998)'
_computing_molecular_graphics 'PLATON (Spek, 2009)'
_computing_publication_material 'SHELXL97 (Sheldrick, 2008)'
_computing_structure_refinement 'SHELXL97 (Sheldrick, 2008)'
_computing_structure_solution 'SHELXS97 (Sheldrick, 2008)'
_diffrn_ambient_temperature 200(2)
_diffrn_detector_area_resol_mean 8.366
_diffrn_measured_fraction_theta_full 0.998
_diffrn_measured_fraction_theta_max 0.998
_diffrn_measurement_device_type 'Bruker SMART APEX CCD area-detector'
_diffrn_measurement_method \w-scan
_diffrn_radiation_monochromator graphite
_diffrn_radiation_source 'MacScience, M18XCE rotating anode'
_diffrn_radiation_type MoK\a
_diffrn_radiation_wavelength 0.71073
_diffrn_reflns_av_R_equivalents 0.0258
_diffrn_reflns_av_sigmaI/netI 0.0194
_diffrn_reflns_limit_h_max 23
_diffrn_reflns_limit_h_min -23
_diffrn_reflns_limit_k_max 13
_diffrn_reflns_limit_k_min -13
_diffrn_reflns_limit_l_max 14
_diffrn_reflns_limit_l_min -14
_diffrn_reflns_number 24275
_diffrn_reflns_theta_full 27.10
_diffrn_reflns_theta_max 27.10
_diffrn_reflns_theta_min 1.84
_diffrn_standards_decay_% 0.23
_diffrn_standards_interval_count 24275
_diffrn_standards_interval_time 900
_diffrn_standards_number 199
_exptl_absorpt_coefficient_mu 0.182
_exptl_absorpt_correction_T_max 0.982
_exptl_absorpt_correction_T_min 0.909
_exptl_absorpt_correction_type multi-scan
_exptl_absorpt_process_details '(SADABS; Sheldrick, 1996)'
_exptl_crystal_colour colourless
_exptl_crystal_density_diffrn 1.225
_exptl_crystal_density_method 'not measured'
_exptl_crystal_description plate
_exptl_crystal_F_000 828
_exptl_crystal_size_max 0.40
_exptl_crystal_size_mid 0.40
_exptl_crystal_size_min 0.10
_refine_diff_density_max 0.923
_refine_diff_density_min -1.423
_refine_ls_abs_structure_details 'Flack (1983), 2016 Friedel pairs'
_refine_ls_abs_structure_Flack 0.11(13)
_refine_ls_extinction_method none
_refine_ls_goodness_of_fit_ref 1.094
_refine_ls_hydrogen_treatment constr
_refine_ls_matrix_type full
_refine_ls_number_parameters 269
_refine_ls_number_reflns 4669
_refine_ls_number_restraints 0
_refine_ls_restrained_S_all 1.094
_refine_ls_R_factor_all 0.0773
_refine_ls_R_factor_gt 0.0746
_refine_ls_shift/su_max 0.017
_refine_ls_shift/su_mean 0.001
_refine_ls_structure_factor_coef Fsqd
_refine_ls_weighting_details 'calc w=1/[\s^2^(Fo^2^)+(0.1468P)^2^+0.6849P] where P=(Fo^2^+2Fc^2^)/3'
_refine_ls_weighting_scheme calc
_refine_ls_wR_factor_gt 0.2101
_refine_ls_wR_factor_ref 0.2130
_reflns_number_gt 4359
_reflns_number_total 4669
_reflns_threshold_expression I>2\s(I)
_cod_data_source_file is5015.cif
_cod_data_source_block I
_cod_database_code 2233209
_cod_database_fobs_code 2233209

loop_
_symmetry_equiv_pos_as_xyz
'x, y, z'
'-x, -y, z'
'-x+1/2, y+1/2, -z'
'x+1/2, -y+1/2, -z'

loop_
_atom_site_type_symbol
_atom_site_label
_atom_site_fract_x
_atom_site_fract_y
_atom_site_fract_z
_atom_site_U_iso_or_equiv
_atom_site_adp_type
_atom_site_calc_flag
_atom_site_refinement_flags
_atom_site_occupancy
_atom_site_symmetry_multiplicity
_atom_site_disorder_assembly
_atom_site_disorder_group
C C1 0.5000 0.5000 0.2003(14) 0.108(3) Uani d S 1 2 . .
C C2 0.5000 0.5000 0.3182(14) 0.130(4) Uani d S 1 2 . .
H H2A 0.4497 0.5116 0.3477 0.195 Uiso calc PR 0.50 1 . .
H H2B 0.5309 0.5700 0.3477 0.195 Uiso calc PR 0.50 1 . .
H H2C 0.5194 0.4184 0.3477 0.195 Uiso calc PR 0.50 1 . .
N N1 0.5000 0.5000 0.0925(9) 0.107(3) Uani d S 1 2 . .
N N11 0.51634(15) 0.8447(3) 0.0697(3) 0.0418(6) Uani d . 1 1 . .
H H11 0.4732 0.8769 0.0505 0.050 Uiso calc R 1 1 A 1
C C11 0.572(3) 0.812(4) -0.024(4) 0.045(6) Uani d P 0.50 1 B 1
H H11A 0.5480 0.8033 -0.1035 0.054 Uiso calc PR 0.50 1 B 1
H H11B 0.5956 0.7293 -0.0035 0.054 Uiso calc PR 0.50 1 B 1
C C11' 0.564(2) 0.827(5) -0.038(4) 0.044(6) Uani d P 0.50 1 B 2
H H11C 0.5836 0.7382 -0.0345 0.053 Uiso calc PR 0.50 1 B 2
C C12' 0.5197(4) 0.8380(9) -0.1579(7) 0.0539(18) Uani d P 0.50 1 B 2
H H12 0.4950 0.9233 -0.1568 0.065 Uiso calc PR 0.50 1 B 2
C C13' 0.5723(5) 0.8385(12) -0.2662(7) 0.070(2) Uani d P 0.50 1 B 2
H H13A 0.6090 0.9060 -0.2554 0.106 Uiso calc PR 0.50 1 B 2
H H13B 0.5444 0.8543 -0.3404 0.106 Uiso calc PR 0.50 1 B 2
H H13C 0.5970 0.7555 -0.2718 0.106 Uiso calc PR 0.50 1 B 2
C C14' 0.4574(6) 0.7354(11) -0.1663(12) 0.081(3) Uani d P 0.50 1 B 2
H H14A 0.4481 0.6952 -0.0868 0.097 Uiso calc PR 0.50 1 B 2
H H14B 0.4111 0.7733 -0.1966 0.097 Uiso calc PR 0.50 1 B 2
C C15' 0.4887(8) 0.6390(16) -0.2562(14) 0.116(5) Uani d P 0.50 1 B 2
H H15A 0.4527 0.5710 -0.2701 0.174 Uiso calc PR 0.50 1 B 2
H H15B 0.5339 0.6020 -0.2234 0.174 Uiso calc PR 0.50 1 B 2
H H15C 0.4995 0.6822 -0.3327 0.174 Uiso calc PR 0.50 1 B 2
C C16 0.62923(19) 0.9158(3) -0.0285(3) 0.0467(8) Uani d . 1 1 . .
O O16 0.61582(14) 1.0319(3) -0.0393(2) 0.0525(6) Uani d . 1 1 B .
N N21 0.69723(16) 0.8697(3) -0.0161(3) 0.0505(7) Uani d . 1 1 B .
H H21 0.7022 0.7861 -0.0176 0.061 Uiso calc R 1 1 . .
C C21 0.76449(19) 0.9454(4) 0.0001(3) 0.0482(8) Uani d . 1 1 . .
H H21A 0.8056 0.8822 0.0049 0.058 Uiso calc R 1 1 B .
C C22 0.7838(2) 1.0347(4) -0.1057(3) 0.0564(9) Uani d . 1 1 B .
H H22A 0.8356 1.0632 -0.0929 0.068 Uiso calc R 1 1 . .
O O22 0.73999(17) 1.1466(3) -0.1100(3) 0.0661(8) Uani d . 1 1 . .
H H22 0.6964 1.1278 -0.0921 0.099 Uiso d . 1 1 . .
C C23 0.7822(3) 0.9632(6) -0.2260(4) 0.0814(15) Uani d . 1 1 . .
H H23A 0.7948 1.0222 -0.2916 0.122 Uiso calc R 1 1 B .
H H23B 0.7329 0.9285 -0.2397 0.122 Uiso calc R 1 1 . .
H H23C 0.8179 0.8932 -0.2240 0.122 Uiso calc R 1 1 . .
C C24 0.76604(19) 1.0189(4) 0.1201(3) 0.0459(7) Uani d . 1 1 . .
O O24 0.80873(17) 1.1097(3) 0.1328(2) 0.0615(7) Uani d . 1 1 . .
N N31 0.27760(14) 1.0230(3) 0.2096(2) 0.0403(6) Uani d . 1 1 . .
H H31 0.3012 1.0958 0.2006 0.048 Uiso calc R 1 1 . .
C C31 0.28693(17) 0.9514(3) 0.3208(3) 0.0390(6) Uani d . 1 1 . .
H H31A 0.2578 0.8710 0.3114 0.047 Uiso calc R 1 1 . .
C C32 0.2561(2) 1.0205(4) 0.4338(3) 0.0504(8) Uani d . 1 1 . .
H H32 0.2707 0.9700 0.5066 0.061 Uiso calc R 1 1 . .
C C33 0.2876(3) 1.1554(5) 0.4473(4) 0.0688(12) Uani d . 1 1 . .
H H33A 0.3413 1.1509 0.4503 0.103 Uiso calc R 1 1 . .
H H33B 0.2691 1.1939 0.5221 0.103 Uiso calc R 1 1 . .
H H33C 0.2724 1.2076 0.3782 0.103 Uiso calc R 1 1 . .
C C34 0.1722(3) 1.0227(7) 0.4279(5) 0.0808(16) Uani d . 1 1 . .
H H34A 0.1537 0.9354 0.4181 0.121 Uiso calc R 1 1 . .
H H34B 0.1565 1.0749 0.3591 0.121 Uiso calc R 1 1 . .
H H34C 0.1526 1.0593 0.5028 0.121 Uiso calc R 1 1 . .
C C43 0.36703(17) 0.9114(3) 0.3314(3) 0.0377(6) Uani d . 1 1 B .
N N41 0.40907(14) 0.8932(2) 0.2387(2) 0.0380(5) Uani d . 1 1 B .
C C41 0.47758(17) 0.8488(3) 0.2747(3) 0.0396(6) Uani d . 1 1 . .
C C42 0.4862(2) 0.8312(3) 0.3948(3) 0.0457(7) Uani d . 1 1 B .
H H42 0.5295 0.8002 0.4325 0.055 Uiso calc R 1 1 . .
S S42 0.40690(5) 0.87335(9) 0.46931(7) 0.0496(3) Uani d . 1 1 . .
C C44 0.53543(17) 0.8225(3) 0.1831(3) 0.0406(7) Uani d . 1 1 B .
O O44 0.59620(14) 0.7815(2) 0.2133(2) 0.0506(6) Uani d . 1 1 . .

loop_
_atom_site_aniso_label
_atom_site_aniso_U_11
_atom_site_aniso_U_22
_atom_site_aniso_U_33
_atom_site_aniso_U_12
_atom_site_aniso_U_13
_atom_site_aniso_U_23
C1 0.114(7) 0.077(6) 0.133(10) -0.045(5) 0.000 0.000
C2 0.148(11) 0.073(6) 0.168(13) 0.009(6) 0.000 0.000
N1 0.116(6) 0.098(5) 0.106(6) -0.056(5) 0.000 0.000
N11 0.0380(13) 0.0362(13) 0.0512(14) -0.0033(10) 0.0115(11) -0.0055(11)
C11 0.052(15) 0.038(10) 0.044(7) -0.010(8) 0.007(7) -0.014(7)
C11' 0.033(5) 0.044(11) 0.056(13) -0.003(6) 0.010(7) -0.010(7)
C12' 0.038(3) 0.066(5) 0.058(4) 0.000(3) 0.001(3) -0.015(4)
C13' 0.061(4) 0.108(7) 0.042(4) 0.002(5) 0.002(3) -0.020(4)
C14' 0.072(6) 0.079(6) 0.092(8) -0.014(5) 0.003(5) -0.019(6)
C15' 0.098(9) 0.125(11) 0.125(10) -0.022(9) -0.025(8) -0.055(10)
C16 0.0473(17) 0.0529(18) 0.0400(15) -0.0156(15) 0.0093(14) -0.0128(14)
O16 0.0527(13) 0.0491(13) 0.0558(14) -0.0133(11) 0.0054(11) 0.0011(11)
N21 0.0476(15) 0.0455(15) 0.0582(16) -0.0079(12) 0.0158(13) -0.0106(14)
C21 0.0416(16) 0.0538(18) 0.0493(19) -0.0067(14) 0.0093(13) -0.0060(15)
C22 0.0501(18) 0.074(2) 0.0449(18) -0.0171(19) 0.0121(15) -0.0031(17)
O22 0.0568(15) 0.0703(18) 0.0714(18) -0.0174(14) 0.0051(13) 0.0133(15)
C23 0.084(3) 0.112(4) 0.048(2) -0.028(3) 0.016(2) -0.011(3)
C24 0.0427(16) 0.0491(17) 0.0461(17) -0.0031(14) 0.0028(13) 0.0028(14)
O24 0.0681(16) 0.0656(17) 0.0508(13) -0.0296(14) 0.0026(13) -0.0035(13)
N31 0.0395(12) 0.0372(12) 0.0444(13) -0.0020(11) -0.0003(11) -0.0003(10)
C31 0.0369(14) 0.0423(15) 0.0378(14) -0.0009(12) 0.0027(11) -0.0025(12)
C32 0.0476(17) 0.061(2) 0.0428(16) 0.0097(16) 0.0065(14) -0.0050(15)
C33 0.081(3) 0.063(2) 0.062(2) 0.006(2) 0.014(2) -0.026(2)
C34 0.053(2) 0.118(4) 0.071(3) 0.021(3) 0.009(2) -0.022(3)
C43 0.0417(15) 0.0330(13) 0.0383(14) 0.0008(11) 0.0043(12) 0.0015(11)
N41 0.0410(12) 0.0297(10) 0.0432(12) 0.0017(10) 0.0068(11) 0.0010(10)
C41 0.0384(14) 0.0285(12) 0.0518(17) 0.0003(11) 0.0065(13) 0.0025(12)
C42 0.0450(17) 0.0422(16) 0.0499(18) 0.0029(14) 0.0035(14) 0.0072(14)
S42 0.0482(4) 0.0615(5) 0.0391(4) 0.0057(4) 0.0043(3) 0.0082(4)
C44 0.0408(15) 0.0242(11) 0.0568(18) -0.0015(11) 0.0103(14) -0.0020(12)
O44 0.0434(12) 0.0416(11) 0.0669(16) 0.0063(10) 0.0086(12) 0.0024(11)

loop_
_atom_type_symbol
_atom_type_description
_atom_type_scat_dispersion_real
_atom_type_scat_dispersion_imag
_atom_type_scat_source
C C 0.0033 0.0016 'International Tables Vol C Tables 4.2.6.8 and 6.1.1.4'
H H 0.0000 0.0000 'International Tables Vol C Tables 4.2.6.8 and 6.1.1.4'
N N 0.0061 0.0033 'International Tables Vol C Tables 4.2.6.8 and 6.1.1.4'
O O 0.0106 0.0060 'International Tables Vol C Tables 4.2.6.8 and 6.1.1.4'
S S 0.1246 0.1234 'International Tables Vol C Tables 4.2.6.8 and 6.1.1.4'

loop_
_geom_angle_atom_site_label_1
_geom_angle_atom_site_label_2
_geom_angle_atom_site_label_3
_geom_angle_site_symmetry_1
_geom_angle_site_symmetry_3
_geom_angle
N1 C1 C2 . . 180.000(3)
C1 C2 H2A . . 109.5
C1 C2 H2B . . 109.5
H2A C2 H2B . . 109.5
C1 C2 H2C . . 109.5
H2A C2 H2C . . 109.5
H2B C2 H2C . . 109.5
C44 N11 C11' . . 126.0(16)
C44 N11 C11 . . 116.1(17)
C44 N11 H11 . . 122.0
C11' N11 H11 . . 111.9
C11 N11 H11 . . 122.0
N11 C11 C16 . . 109(3)
N11 C11 H11A . . 109.8
C16 C11 H11A . . 109.8
N11 C11 H11B . . 109.8
C16 C11 H11B . . 109.8
H11A C11 H11B . . 108.3
N11 C11' C16 . . 109(3)
N11 C11' C12' . . 112(3)
C16 C11' C12' . . 115(3)
N11 C11' H11C . . 106.7
C16 C11' H11C . . 106.7
C12' C11' H11C . . 106.7
C13' C12' C11' . . 110.0(18)
C13' C12' C14' . . 114.1(8)
C11' C12' C14' . . 112.2(19)
C13' C12' H12 . . 106.7
C11' C12' H12 . . 106.7
C14' C12' H12 . . 106.7
C12' C13' H13A . . 109.5
C12' C13' H13B . . 109.5
H13A C13' H13B . . 109.5
C12' C13' H13C . . 109.5
H13A C13' H13C . . 109.5
H13B C13' H13C . . 109.5
C15' C14' C12' . . 102.8(9)
C15' C14' H14A . . 111.2
C12' C14' H14A . . 111.2
C15' C14' H14B . . 111.2
C12' C14' H14B . . 111.2
H14A C14' H14B . . 109.1
C14' C15' H15A . . 109.5
C14' C15' H15B . . 109.5
H15A C15' H15B . . 109.5
C14' C15' H15C . . 109.5
H15A C15' H15C . . 109.5
H15B C15' H15C . . 109.5
O16 C16 N21 . . 123.0(3)
O16 C16 C11 . . 124.9(17)
N21 C16 C11 . . 112.1(17)
O16 C16 C11' . . 115.9(18)
N21 C16 C11' . . 121.0(18)
C16 N21 C21 . . 126.2(3)
C16 N21 H21 . . 116.9
C21 N21 H21 . . 116.9
N21 C21 C24 . . 113.0(3)
N21 C21 C22 . . 115.1(3)
C24 C21 C22 . . 110.5(3)
N21 C21 H21A . . 105.8
C24 C21 H21A . . 105.8
C22 C21 H21A . . 105.8
O22 C22 C23 . . 111.4(4)
O22 C22 C21 . . 113.5(3)
C23 C22 C21 . . 111.2(4)
O22 C22 H22A . . 106.7
C23 C22 H22A . . 106.7
C21 C22 H22A . . 106.7
C22 O22 H22 . . 109
C22 C23 H23A . . 109.5
C22 C23 H23B . . 109.5
H23A C23 H23B . . 109.5
C22 C23 H23C . . 109.5
H23A C23 H23C . . 109.5
H23B C23 H23C . . 109.5
O24 C24 N31 . 2_675 122.6(3)
O24 C24 C21 . . 119.7(3)
N31 C24 C21 2_675 . 117.6(3)
C24 N31 C31 2_675 . 121.7(3)
C24 N31 H31 2_675 . 119.1
C31 N31 H31 . . 119.1
N31 C31 C43 . . 108.7(2)
N31 C31 C32 . . 113.6(3)
C43 C31 C32 . . 114.4(3)
N31 C31 H31A . . 106.5
C43 C31 H31A . . 106.5
C32 C31 H31A . . 106.5
C34 C32 C33 . . 111.3(4)
C34 C32 C31 . . 109.6(3)
C33 C32 C31 . . 111.9(3)
C34 C32 H32 . . 108.0
C33 C32 H32 . . 108.0
C31 C32 H32 . . 108.0
C32 C33 H33A . . 109.5
C32 C33 H33B . . 109.5
H33A C33 H33B . . 109.5
C32 C33 H33C . . 109.5
H33A C33 H33C . . 109.5
H33B C33 H33C . . 109.5
C32 C34 H34A . . 109.5
C32 C34 H34B . . 109.5
H34A C34 H34B . . 109.5
C32 C34 H34C . . 109.5
H34A C34 H34C . . 109.5
H34B C34 H34C . . 109.5
N41 C43 C31 . . 123.1(3)
N41 C43 S42 . . 114.6(2)
C31 C43 S42 . . 122.1(2)
C43 N41 C41 . . 110.6(3)
C42 C41 N41 . . 115.6(3)
C42 C41 C44 . . 124.3(3)
N41 C41 C44 . . 120.1(3)
C41 C42 S42 . . 109.9(3)
C41 C42 H42 . . 125.1
S42 C42 H42 . . 125.1
C42 S42 C43 . . 89.31(16)
O44 C44 N11 . . 123.6(3)
O44 C44 C41 . . 121.0(3)
N11 C44 C41 . . 115.4(3)

loop_
_geom_bond_atom_site_label_1
_geom_bond_atom_site_label_2
_geom_bond_site_symmetry_2
_geom_bond_distance
C1 N1 . 1.193(15)
C1 C2 . 1.305(19)
C2 H2A . 0.9800
C2 H2B . 0.9800
C2 H2C . 0.9800
N11 C44 . 1.324(5)
N11 C11' . 1.49(4)
N11 C11 . 1.49(5)
N11 H11 . 0.8800
C11 C16 . 1.51(5)
C11 H11A . 0.9900
C11 H11B . 0.9900
C11' C16 . 1.51(5)
C11' C12' . 1.55(4)
C11' H11C . 1.0000
C12' C13' . 1.534(11)
C12' C14' . 1.565(13)
C12' H12 . 1.0000
C13' H13A . 0.9800
C13' H13B . 0.9800
C13' H13C . 0.9800
C14' C15' . 1.527(18)
C14' H14A . 0.9900
C14' H14B . 0.9900
C15' H15A . 0.9800
C15' H15B . 0.9800
C15' H15C . 0.9800
C16 O16 . 1.245(5)
C16 N21 . 1.336(5)
N21 C21 . 1.469(4)
N21 H21 . 0.8800
C21 C24 . 1.535(5)
C21 C22 . 1.538(5)
C21 H21A . 1.0000
C22 O22 . 1.417(6)
C22 C23 . 1.528(6)
C22 H22A . 1.0000
O22 H22 . 0.84
C23 H23A . 0.9800
C23 H23B . 0.9800
C23 H23C . 0.9800
C24 O24 . 1.236(5)
C24 N31 2_675 1.344(4)
N31 C24 2_675 1.344(4)
N31 C31 . 1.451(4)
N31 H31 . 0.8800
C31 C43 . 1.521(4)
C31 C32 . 1.550(4)
C31 H31A . 1.0000
C32 C34 . 1.529(6)
C32 C33 . 1.531(6)
C32 H32 . 1.0000
C33 H33A . 0.9800
C33 H33B . 0.9800
C33 H33C . 0.9800
C34 H34A . 0.9800
C34 H34B . 0.9800
C34 H34C . 0.9800
C43 N41 . 1.294(4)
C43 S42 . 1.736(3)
N41 C41 . 1.389(4)
C41 C42 . 1.351(5)
C41 C44 . 1.487(4)
C42 S42 . 1.719(4)
C42 H42 . 0.9500
C44 O44 . 1.233(4)

loop_
_geom_hbond_atom_site_label_D
_geom_hbond_atom_site_label_H
_geom_hbond_atom_site_label_A
_geom_hbond_site_symmetry_A
_geom_hbond_distance_DH
_geom_hbond_distance_HA
_geom_hbond_distance_DA
_geom_hbond_angle_DHA
_geom_hbond_publ_flag
O22 H22 O16 . 0.84 1.87 2.674(4) 160 yes
N11 H11 O16 2_675 0.88 2.12 2.984(3) 166 yes
N21 H21 O22 3_645 0.88 2.29 2.953(4) 132 yes
N21 H21 O24 3_645 0.88 2.25 3.013(4) 145 yes
N31 H31 O44 2_675 0.88 2.27 3.074(3) 152 yes

loop_
_geom_torsion_atom_site_label_1
_geom_torsion_atom_site_label_2
_geom_torsion_atom_site_label_3
_geom_torsion_atom_site_label_4
_geom_torsion_site_symmetry_1
_geom_torsion_site_symmetry_4
_geom_torsion
C44 N11 C11 C16 . . -79(3)
C11' N11 C11 C16 . . 8E1(2)
C44 N11 C11' C16 . . -62(3)
C11 N11 C11' C16 . . -82(19)
C44 N11 C11' C12' . . 169.4(14)
C11 N11 C11' C12' . . 15E1(2)
N11 C11' C12' C13' . . 172(2)
C16 C11' C12' C13' . . 47(3)
N11 C11' C12' C14' . . -60(3)
C16 C11' C12' C14' . . 175(2)
C13' C12' C14' C15' . . 21.2(13)
C11' C12' C14' C15' . . -105(2)
N11 C11 C16 O16 . . -52(3)
N11 C11 C16 N21 . . 126(2)
N11 C11 C16 C11' . . -83(19)
N11 C11' C16 O16 . . -69(3)
C12' C11' C16 O16 . . 57(3)
N11 C11' C16 N21 . . 114(2)
C12' C11' C16 N21 . . -119(2)
N11 C11' C16 C11 . . 82(18)
C12' C11' C16 C11 . . -15E1(2)
O16 C16 N21 C21 . . 7.0(6)
C11 C16 N21 C21 . . -171.0(18)
C11' C16 N21 C21 . . -176.9(19)
C16 N21 C21 C24 . . 65.8(5)
C16 N21 C21 C22 . . -62.5(5)
N21 C21 C22 O22 . . 76.3(4)
C24 C21 C22 O22 . . -53.2(4)
N21 C21 C22 C23 . . -50.3(5)
C24 C21 C22 C23 . . -179.8(4)
N21 C21 C24 O24 . . -161.7(4)
C22 C21 C24 O24 . . -31.0(5)
N21 C21 C24 N31 . 2_675 21.2(5)
C22 C21 C24 N31 . 2_675 151.9(3)
C24 N31 C31 C43 2_675 . 117.0(3)
C24 N31 C31 C32 2_675 . -114.4(4)
N31 C31 C32 C34 . . 70.0(5)
C43 C31 C32 C34 . . -164.4(4)
N31 C31 C32 C33 . . -54.0(4)
C43 C31 C32 C33 . . 71.6(4)
N31 C31 C43 N41 . . -27.9(4)
C32 C31 C43 N41 . . -156.0(3)
N31 C31 C43 S42 . . 157.8(2)
C32 C31 C43 S42 . . 29.6(4)
C31 C43 N41 C41 . . -175.8(3)
S42 C43 N41 C41 . . -1.0(3)
C43 N41 C41 C42 . . 1.3(4)
C43 N41 C41 C44 . . -179.3(3)
N41 C41 C42 S42 . . -0.9(4)
C44 C41 C42 S42 . . 179.7(2)
C41 C42 S42 C43 . . 0.3(3)
N41 C43 S42 C42 . . 0.4(3)
C31 C43 S42 C42 . . 175.2(3)
C11' N11 C44 O44 . . -1(2)
C11 N11 C44 O44 . . 3(2)
C11' N11 C44 C41 . . 179(2)
C11 N11 C44 C41 . . -177(2)
C42 C41 C44 O44 . . 0.3(5)
N41 C41 C44 O44 . . -179.1(3)
C42 C41 C44 N11 . . 179.5(3)
N41 C41 C44 N11 . . 0.1(4)
